data_7234343
loop_
_publ_author_name
'Hayley S. Scott'
'Boujemaa Moubaraki'
'Nicolas Paradis'
'Guillaume Chastanet'
'Jean-Francois Letard'
'Stuart R. Batten'
'Keith S. Murray'

_publ_section_title
;
 2,2'-Dipyridylamino-based ligands with substituted alkyl chain groups and
 their mononuclear-M(ii) spin crossover complexes
;
_journal_name_full 'Journal of Materials Chemistry C'
_journal_page_first 7845
_journal_page_last 7857
_journal_paper_doi 10.1039/C5TC00491H
_journal_volume 3
_journal_year 2015
_chemical_formula_sum 'C76 H120 Co N18 S2'
_chemical_formula_weight 1408.95
_chemical_name_common ' [CoII(DHDT)2(NCS)2] '
_space_group_IT_number 19
_space_group_name_Hall 'P 2ac 2ab'
_space_group_name_H-M_alt 'P 21 21 21'
_symmetry_cell_setting orthorhombic
_symmetry_space_group_name_H-M 'P 21 21 21'
_atom_sites_solution_hydrogens geom
_atom_sites_solution_primary direct
_atom_sites_solution_secondary difmap
_cell_angle_alpha 90.00
_cell_angle_beta 90.00
_cell_angle_gamma 90.00
_cell_formula_units_Z 4
_cell_length_a 8.9280(18)
_cell_length_b 27.219(5)
_cell_length_c 32.757(7)
_cell_measurement_temperature 100(2)
_cell_volume 7960(3)
_computing_cell_refinement 'XDS (Kabsch, 1993)'
_computing_data_collection 'Blu-Ice (McPhillips et al, 2002)'
_computing_data_reduction 'XDS (Kabsch, 1993)'
_computing_molecular_graphics X-SEED
_computing_publication_material 'XCIF V6.12 (BrukerAXS, 2001).'
_computing_structure_refinement 'SHELXL-97 (Sheldrick, 1997)'
_computing_structure_solution 'SHELXS-97 (Sheldrick, 1990)'
_diffrn_ambient_temperature 100(2)
_diffrn_measured_fraction_theta_full 0.999
_diffrn_measured_fraction_theta_max 0.986
_diffrn_measurement_device_type 'ADSC Quantum 210r'
_diffrn_measurement_method 'scans in phi'
_diffrn_radiation_monochromator silicon
_diffrn_radiation_source 'Australian Synchrotron'
_diffrn_radiation_type synchrotron
_diffrn_radiation_wavelength 0.71073
_diffrn_reflns_av_R_equivalents 0.1194
_diffrn_reflns_av_sigmaI/netI 0.0587
_diffrn_reflns_limit_h_max 12
_diffrn_reflns_limit_h_min -12
_diffrn_reflns_limit_k_max 36
_diffrn_reflns_limit_k_min -36
_diffrn_reflns_limit_l_max 44
_diffrn_reflns_limit_l_min -44
_diffrn_reflns_number 140433
_diffrn_reflns_theta_full 27.50
_diffrn_reflns_theta_max 28.87
_diffrn_reflns_theta_min 0.97
_exptl_absorpt_coefficient_mu 0.320
_exptl_absorpt_correction_type none
_exptl_crystal_colour Pink
_exptl_crystal_density_diffrn 1.176
_exptl_crystal_density_method 'not measured'
_exptl_crystal_description Block
_exptl_crystal_F_000 3044
_exptl_crystal_preparation 'Magnetic properties'
_exptl_crystal_recrystallization_method 'Re-crystallisation from solvent: MeOH'
_exptl_crystal_size_max 0.03
_exptl_crystal_size_mid 0.02
_exptl_crystal_size_min 0.02
_refine_diff_density_max 0.579
_refine_diff_density_min -1.416
_refine_diff_density_rms 0.063
_refine_ls_abs_structure_details 'Flack H D (1983), Acta Cryst. A39, 876-881'
_refine_ls_abs_structure_Flack 0.009(10)
_refine_ls_extinction_method none
_refine_ls_goodness_of_fit_ref 1.045
_refine_ls_hydrogen_treatment mixed
_refine_ls_matrix_type full
_refine_ls_number_parameters 883
_refine_ls_number_reflns 20551
_refine_ls_number_restraints 0
_refine_ls_restrained_S_all 1.045
_refine_ls_R_factor_all 0.0743
_refine_ls_R_factor_gt 0.0513
_refine_ls_shift/su_max 0.001
_refine_ls_shift/su_mean 0.000
_refine_ls_structure_factor_coef Fsqd
_refine_ls_weighting_details 'calc w=1/[\s^2^(Fo^2^)+(0.0721P)^2^+0.9628P] where P=(Fo^2^+2Fc^2^)/3'
_refine_ls_weighting_scheme calc
_refine_ls_wR_factor_gt 0.1220
_refine_ls_wR_factor_ref 0.1365
_reflns_number_gt 16058
_reflns_number_total 20551
_reflns_threshold_expression >2sigma(I)
_cod_data_source_file J-Mater-Chem-C-2015-3-7845.cif
_cod_data_source_block hs114
_cod_depositor_comments
;
The following automatic conversions were performed:

data item '_symmetry_cell_setting' value 'Orthorhombic' was changed
to 'orthorhombic' in accordance with the built-in table derived from
the CIF Core dictionary named 'cif_core.dic' version 2.4.5 last
updated on 2014-11-21.

Automatic conversion script
Id: cif_fix_values 6909 2019-04-08 15:41:33Z antanas 
;
_cod_original_sg_symbol_H-M P212121
_cod_database_code 7234343

loop_
_symmetry_equiv_pos_as_xyz
'x, y, z'
'-x+1/2, -y, z+1/2'
'x+1/2, -y+1/2, -z'
'-x, y+1/2, -z+1/2'

loop_
_atom_site_label
_atom_site_type_symbol
_atom_site_fract_x
_atom_site_fract_y
_atom_site_fract_z
_atom_site_U_iso_or_equiv
_atom_site_adp_type
_atom_site_occupancy
_atom_site_symmetry_multiplicity
_atom_site_calc_flag
_atom_site_refinement_flags
_atom_site_disorder_assembly
_atom_site_disorder_group
Co1 Co 0.97037(4) 0.179898(12) 0.189005(9) 0.02690(8) Uani 1 1 d . . .
S1 S 1.18756(10) 0.11774(4) 0.06441(2) 0.0498(2) Uani 1 1 d . . .
N1 N 1.0510(3) 0.14298(8) 0.13815(6) 0.0324(5) Uani 1 1 d . . .
C1 C 1.1061(3) 0.13257(10) 0.10732(8) 0.0321(6) Uani 1 1 d . . .
S2 S 0.74705(10) 0.07096(3) 0.28415(3) 0.0525(2) Uani 1 1 d . . .
N2 N 0.9053(3) 0.11819(8) 0.22232(7) 0.0347(5) Uani 1 1 d . . .
C2 C 0.8389(3) 0.09810(10) 0.24781(9) 0.0368(6) Uani 1 1 d . . .
N3 N 0.7515(2) 0.18466(8) 0.16401(6) 0.0306(4) Uani 1 1 d . . .
C3 C 0.6942(3) 0.14374(10) 0.14650(8) 0.0352(6) Uani 1 1 d . . .
H3 H 0.7569 0.1157 0.1440 0.042 Uiso 1 1 calc R . .
N4 N 0.8684(2) 0.22464(8) 0.23644(6) 0.0274(4) Uani 1 1 d . . .
C4 C 0.5502(3) 0.14082(11) 0.13220(8) 0.0388(6) Uani 1 1 d . . .
H4 H 0.5141 0.1116 0.1197 0.047 Uiso 1 1 calc R . .
N5 N 1.0532(2) 0.24712(8) 0.16211(6) 0.0275(4) Uani 1 1 d . . .
C5 C 0.4586(3) 0.18170(11) 0.13647(7) 0.0370(6) Uani 1 1 d . . .
H5 H 0.3582 0.1810 0.1268 0.044 Uiso 1 1 calc R . .
N6 N 1.1888(2) 0.17726(8) 0.21710(6) 0.0289(4) Uani 1 1 d . . .
C6 C 0.5145(3) 0.22315(10) 0.15472(7) 0.0326(5) Uani 1 1 d . . .
H6 H 0.4535 0.2515 0.1580 0.039 Uiso 1 1 calc R . .
N7 N 0.7177(2) 0.26591(8) 0.18935(6) 0.0281(4) Uani 1 1 d . . .
C7 C 0.6626(3) 0.22296(10) 0.16838(7) 0.0288(5) Uani 1 1 d . . .
N8 N 0.6807(3) 0.30986(8) 0.13017(6) 0.0309(5) Uani 1 1 d . . .
C8 C 0.7714(3) 0.26099(9) 0.23025(7) 0.0270(5) Uani 1 1 d . . .
N9 N 0.6565(2) 0.35002(8) 0.19437(6) 0.0283(4) Uani 1 1 d . . .
C9 C 0.7242(3) 0.29193(10) 0.26177(7) 0.0309(5) Uani 1 1 d . . .
H9 H 0.6540 0.3175 0.2568 0.037 Uiso 1 1 calc R . .
N10 N 0.6093(3) 0.39468(8) 0.13265(6) 0.0321(5) Uani 1 1 d . . .
C10 C 0.7828(3) 0.28437(10) 0.30067(7) 0.0324(6) Uani 1 1 d . . .
H10 H 0.7570 0.3059 0.3224 0.039 Uiso 1 1 calc R . .
N11 N 0.6398(3) 0.35428(9) 0.07147(6) 0.0353(5) Uani 1 1 d . . .
C11 C 0.8783(3) 0.24547(10) 0.30759(7) 0.0313(5) Uani 1 1 d . . .
H11 H 0.9167 0.2391 0.3341 0.038 Uiso 1 1 calc R . .
N12 N 0.5856(3) 0.43127(8) 0.19574(6) 0.0307(5) Uani 1 1 d . . .
C12 C 0.9165(3) 0.21614(10) 0.27489(7) 0.0303(5) Uani 1 1 d . . .
H12 H 0.9796 0.1886 0.2796 0.036 Uiso 1 1 calc R . .
N13 N 1.1918(2) 0.26302(8) 0.22215(6) 0.0281(4) Uani 1 1 d . . .
C13 C 0.6843(3) 0.31161(9) 0.17090(7) 0.0279(5) Uani 1 1 d . . .
N14 N 1.1063(2) 0.34004(8) 0.23936(6) 0.0282(4) Uani 1 1 d . . .
C14 C 0.6424(3) 0.35272(10) 0.11264(7) 0.0310(5) Uani 1 1 d . . .
N15 N 1.2130(3) 0.28723(8) 0.28957(6) 0.0290(4) Uani 1 1 d . . .
C15 C 0.6191(3) 0.39118(10) 0.17339(7) 0.0300(5) Uani 1 1 d . . .
N16 N 1.1265(2) 0.36719(8) 0.30867(6) 0.0303(4) Uani 1 1 d . . .
C16 C 0.6743(3) 0.31094(10) 0.04699(7) 0.0355(6) Uani 1 1 d . . .
H16A H 0.7446 0.2897 0.0623 0.043 Uiso 1 1 calc R . .
H16B H 0.7247 0.3213 0.0215 0.043 Uiso 1 1 calc R . .
N17 N 1.0465(3) 0.41946(8) 0.25803(6) 0.0294(4) Uani 1 1 d . . .
C17 C 0.5358(4) 0.28186(12) 0.03642(9) 0.0472(7) Uani 1 1 d . . .
H17A H 0.4635 0.3037 0.0225 0.057 Uiso 1 1 calc R . .
H17B H 0.4885 0.2701 0.0620 0.057 Uiso 1 1 calc R . .
N18 N 1.2126(3) 0.31176(8) 0.35677(6) 0.0321(5) Uani 1 1 d . . .
C18 C 0.5683(4) 0.23785(12) 0.00902(10) 0.0496(8) Uani 1 1 d . . .
H18A H 0.4722 0.2256 -0.0021 0.059 Uiso 1 1 calc R . .
H18B H 0.6299 0.2491 -0.0143 0.059 Uiso 1 1 calc R . .
C19 C 0.6485(4) 0.19545(12) 0.02973(9) 0.0478(8) Uani 1 1 d . . .
H19A H 0.5952 0.1874 0.0554 0.057 Uiso 1 1 calc R . .
H19B H 0.7510 0.2062 0.0371 0.057 Uiso 1 1 calc R . .
C20 C 0.6596(4) 0.14911(13) 0.00377(11) 0.0512(8) Uani 1 1 d . . .
H20A H 0.5576 0.1392 -0.0047 0.061 Uiso 1 1 calc R . .
H20B H 0.7175 0.1567 -0.0212 0.061 Uiso 1 1 calc R . .
C21 C 0.7331(5) 0.10671(13) 0.02553(11) 0.0616(10) Uani 1 1 d . . .
H21A H 0.8317 0.1169 0.0356 0.092 Uiso 1 1 calc R . .
H21B H 0.7450 0.0792 0.0065 0.092 Uiso 1 1 calc R . .
H21C H 0.6705 0.0965 0.0486 0.092 Uiso 1 1 calc R . .
C22 C 0.6126(3) 0.40073(11) 0.04975(8) 0.0368(6) Uani 1 1 d . . .
H22A H 0.5384 0.4204 0.0651 0.044 Uiso 1 1 calc R . .
H22B H 0.5699 0.3935 0.0225 0.044 Uiso 1 1 calc R . .
C23 C 0.7549(4) 0.43030(11) 0.04469(8) 0.0393(6) Uani 1 1 d . . .
H23A H 0.8279 0.4106 0.0288 0.047 Uiso 1 1 calc R . .
H23B H 0.7988 0.4364 0.0720 0.047 Uiso 1 1 calc R . .
C24 C 0.7317(4) 0.47937(11) 0.02328(8) 0.0396(6) Uani 1 1 d . . .
H24A H 0.6877 0.4734 -0.0040 0.048 Uiso 1 1 calc R . .
H24B H 0.6596 0.4993 0.0392 0.048 Uiso 1 1 calc R . .
C25 C 0.8759(4) 0.50802(12) 0.01843(9) 0.0422(7) Uani 1 1 d . . .
H25A H 0.9478 0.4879 0.0026 0.051 Uiso 1 1 calc R . .
H25B H 0.9198 0.5137 0.0458 0.051 Uiso 1 1 calc R . .
C26 C 0.8566(4) 0.55757(12) -0.00296(10) 0.0450(7) Uani 1 1 d . . .
H26A H 0.8131 0.5521 -0.0304 0.054 Uiso 1 1 calc R . .
H26B H 0.7851 0.5779 0.0128 0.054 Uiso 1 1 calc R . .
C27 C 1.0028(4) 0.58542(14) -0.00742(11) 0.0565(9) Uani 1 1 d . . .
H27A H 1.0407 0.5943 0.0197 0.085 Uiso 1 1 calc R . .
H27B H 0.9858 0.6153 -0.0234 0.085 Uiso 1 1 calc R . .
H27C H 1.0764 0.5646 -0.0214 0.085 Uiso 1 1 calc R . .
C28 C 0.5366(3) 0.47721(10) 0.17661(8) 0.0328(5) Uani 1 1 d . . .
H28A H 0.4726 0.4954 0.1961 0.039 Uiso 1 1 calc R . .
H28B H 0.4747 0.4693 0.1524 0.039 Uiso 1 1 calc R . .
C29 C 0.6649(3) 0.51009(11) 0.16347(9) 0.0396(6) Uani 1 1 d . . .
H29A H 0.7255 0.4926 0.1428 0.048 Uiso 1 1 calc R . .
H29B H 0.7301 0.5165 0.1873 0.048 Uiso 1 1 calc R . .
C30 C 0.6137(4) 0.55897(11) 0.14580(10) 0.0428(7) Uani 1 1 d . . .
H30A H 0.5726 0.5795 0.1681 0.051 Uiso 1 1 calc R . .
H30B H 0.5319 0.5528 0.1261 0.051 Uiso 1 1 calc R . .
C31 C 0.7386(4) 0.58757(13) 0.12434(10) 0.0504(8) Uani 1 1 d . . .
H31A H 0.7811 0.5666 0.1025 0.061 Uiso 1 1 calc R . .
H31B H 0.6941 0.6169 0.1111 0.061 Uiso 1 1 calc R . .
C32 C 0.8643(4) 0.60415(15) 0.15176(11) 0.0571(9) Uani 1 1 d . . .
H32A H 0.9131 0.5750 0.1640 0.068 Uiso 1 1 calc R . .
H32B H 0.8228 0.6244 0.1742 0.068 Uiso 1 1 calc R . .
C33 C 0.9810(5) 0.63407(13) 0.12844(13) 0.0627(10) Uani 1 1 d . . .
H33A H 1.0189 0.6147 0.1054 0.094 Uiso 1 1 calc R . .
H33B H 1.0640 0.6424 0.1467 0.094 Uiso 1 1 calc R . .
H33C H 0.9349 0.6643 0.1182 0.094 Uiso 1 1 calc R . .
C34 C 0.6051(3) 0.43123(10) 0.24010(7) 0.0305(5) Uani 1 1 d . . .
H34A H 0.6251 0.4653 0.2493 0.037 Uiso 1 1 calc R . .
H34B H 0.6940 0.4111 0.2470 0.037 Uiso 1 1 calc R . .
C35 C 0.4703(3) 0.41135(10) 0.26337(7) 0.0346(6) Uani 1 1 d . . .
H35A H 0.4475 0.3777 0.2537 0.042 Uiso 1 1 calc R . .
H35B H 0.3820 0.4323 0.2577 0.042 Uiso 1 1 calc R . .
C36 C 0.4989(3) 0.41011(10) 0.30975(8) 0.0366(6) Uani 1 1 d . . .
H36A H 0.4209 0.3895 0.3227 0.044 Uiso 1 1 calc R . .
H36B H 0.5968 0.3941 0.3147 0.044 Uiso 1 1 calc R . .
C37 C 0.4994(3) 0.46001(11) 0.33041(8) 0.0363(6) Uani 1 1 d . . .
H37A H 0.4028 0.4766 0.3249 0.044 Uiso 1 1 calc R . .
H37B H 0.5798 0.4804 0.3183 0.044 Uiso 1 1 calc R . .
C38 C 0.5233(4) 0.45709(11) 0.37642(8) 0.0439(7) Uani 1 1 d . . .
H38A H 0.4468 0.4350 0.3883 0.053 Uiso 1 1 calc R . .
H38B H 0.6229 0.4425 0.3819 0.053 Uiso 1 1 calc R . .
C39 C 0.5142(4) 0.50686(12) 0.39752(9) 0.0467(7) Uani 1 1 d . . .
H39A H 0.5945 0.5282 0.3874 0.070 Uiso 1 1 calc R . .
H39B H 0.5254 0.5024 0.4271 0.070 Uiso 1 1 calc R . .
H39C H 0.4169 0.5220 0.3917 0.070 Uiso 1 1 calc R . .
C40 C 1.0203(3) 0.25712(10) 0.12299(7) 0.0331(5) Uani 1 1 d . . .
H40 H 0.9461 0.2380 0.1096 0.040 Uiso 1 1 calc R . .
C41 C 1.0905(4) 0.29430(11) 0.10134(7) 0.0365(6) Uani 1 1 d . . .
H41 H 1.0629 0.3010 0.0739 0.044 Uiso 1 1 calc R . .
C42 C 1.2008(3) 0.32137(11) 0.12022(8) 0.0373(6) Uani 1 1 d . . .
H42 H 1.2531 0.3462 0.1056 0.045 Uiso 1 1 calc R . .
C43 C 1.2346(3) 0.31191(10) 0.16078(8) 0.0320(6) Uani 1 1 d . . .
H43 H 1.3091 0.3304 0.1747 0.038 Uiso 1 1 calc R . .
C44 C 1.1569(3) 0.27473(9) 0.18051(7) 0.0289(5) Uani 1 1 d . . .
C45 C 1.2602(3) 0.21685(10) 0.23049(7) 0.0285(5) Uani 1 1 d . . .
C46 C 1.3991(3) 0.21437(11) 0.25032(7) 0.0328(6) Uani 1 1 d . . .
H46 H 1.4465 0.2433 0.2602 0.039 Uiso 1 1 calc R . .
C47 C 1.4655(3) 0.16880(11) 0.25517(8) 0.0373(6) Uani 1 1 d . . .
H47 H 1.5593 0.1658 0.2687 0.045 Uiso 1 1 calc R . .
C48 C 1.3930(3) 0.12755(11) 0.24003(8) 0.0367(6) Uani 1 1 d . . .
H48 H 1.4372 0.0959 0.2425 0.044 Uiso 1 1 calc R . .
C49 C 1.2565(3) 0.13319(10) 0.22143(8) 0.0342(6) Uani 1 1 d . . .
H49 H 1.2074 0.1048 0.2111 0.041 Uiso 1 1 calc R . .
C50 C 1.1695(3) 0.29901(9) 0.25212(7) 0.0275(5) Uani 1 1 d . . .
C51 C 1.0940(3) 0.37463(10) 0.26918(7) 0.0284(5) Uani 1 1 d . . .
C52 C 1.1828(3) 0.32282(10) 0.31724(7) 0.0290(5) Uani 1 1 d . . .
C53 C 1.0597(3) 0.46133(10) 0.28577(8) 0.0317(5) Uani 1 1 d . . .
H53A H 1.0829 0.4910 0.2695 0.038 Uiso 1 1 calc R . .
H53B H 1.1453 0.4555 0.3044 0.038 Uiso 1 1 calc R . .
C54 C 0.9215(3) 0.47137(10) 0.31122(9) 0.0344(5) Uani 1 1 d . . .
H54A H 0.8988 0.4421 0.3281 0.041 Uiso 1 1 calc R . .
H54B H 0.8352 0.4772 0.2929 0.041 Uiso 1 1 calc R . .
C55 C 0.9419(3) 0.51585(10) 0.33909(8) 0.0352(6) Uani 1 1 d . . .
H55A H 0.9817 0.5433 0.3225 0.042 Uiso 1 1 calc R . .
H55B H 0.8419 0.5259 0.3492 0.042 Uiso 1 1 calc R . .
C56 C 1.0443(3) 0.50893(11) 0.37586(8) 0.0385(6) Uani 1 1 d . . .
H56A H 1.1383 0.4931 0.3666 0.046 Uiso 1 1 calc R . .
H56B H 1.0705 0.5417 0.3870 0.046 Uiso 1 1 calc R . .
C57 C 0.9773(4) 0.47829(11) 0.40973(9) 0.0426(7) Uani 1 1 d . . .
H57A H 0.9568 0.4448 0.3993 0.051 Uiso 1 1 calc R . .
H57B H 0.8805 0.4929 0.4181 0.051 Uiso 1 1 calc R . .
C58 C 1.0802(4) 0.47461(13) 0.44720(9) 0.0504(8) Uani 1 1 d . . .
H58A H 1.1746 0.4589 0.4393 0.076 Uiso 1 1 calc R . .
H58B H 1.0310 0.4550 0.4684 0.076 Uiso 1 1 calc R . .
H58C H 1.1006 0.5076 0.4578 0.076 Uiso 1 1 calc R . .
C59 C 0.9927(3) 0.42771(10) 0.21623(7) 0.0302(5) Uani 1 1 d . . .
H59A H 0.9207 0.4553 0.2166 0.036 Uiso 1 1 calc R . .
H59B H 0.9379 0.3981 0.2071 0.036 Uiso 1 1 calc R . .
C60 C 1.1146(3) 0.43908(10) 0.18511(8) 0.0330(5) Uani 1 1 d . . .
H60A H 1.1964 0.4147 0.1875 0.040 Uiso 1 1 calc R . .
H60B H 1.1569 0.4721 0.1906 0.040 Uiso 1 1 calc R . .
C61 C 1.0492(3) 0.43754(11) 0.14179(7) 0.0361(6) Uani 1 1 d . . .
H61A H 1.0093 0.4042 0.1367 0.043 Uiso 1 1 calc R . .
H61B H 0.9641 0.4608 0.1404 0.043 Uiso 1 1 calc R . .
C62 C 1.1599(3) 0.45023(11) 0.10779(8) 0.0367(6) Uani 1 1 d . . .
H62A H 1.2543 0.4320 0.1127 0.044 Uiso 1 1 calc R . .
H62B H 1.1182 0.4387 0.0815 0.044 Uiso 1 1 calc R . .
C63 C 1.1960(4) 0.50448(11) 0.10416(8) 0.0393(6) Uani 1 1 d . . .
H63A H 1.2429 0.5159 0.1298 0.047 Uiso 1 1 calc R . .
H63B H 1.1018 0.5231 0.1003 0.047 Uiso 1 1 calc R . .
C64 C 1.3009(5) 0.51496(12) 0.06871(9) 0.0515(8) Uani 1 1 d . . .
H64A H 1.3955 0.4974 0.0729 0.077 Uiso 1 1 calc R . .
H64B H 1.3204 0.5504 0.0672 0.077 Uiso 1 1 calc R . .
H64C H 1.2546 0.5039 0.0432 0.077 Uiso 1 1 calc R . .
C65 C 1.2009(3) 0.34855(11) 0.38908(7) 0.0351(6) Uani 1 1 d . . .
H65A H 1.1770 0.3807 0.3766 0.042 Uiso 1 1 calc R . .
H65B H 1.2993 0.3516 0.4028 0.042 Uiso 1 1 calc R . .
C66 C 1.0828(3) 0.33663(11) 0.42087(8) 0.0364(6) Uani 1 1 d . . .
H66A H 1.0811 0.3633 0.4414 0.044 Uiso 1 1 calc R . .
H66B H 1.1118 0.3060 0.4351 0.044 Uiso 1 1 calc R . .
C67 C 0.9257(3) 0.33033(12) 0.40361(8) 0.0404(7) Uani 1 1 d . . .
H67A H 0.9212 0.2991 0.3881 0.049 Uiso 1 1 calc R . .
H67B H 0.9051 0.3575 0.3843 0.049 Uiso 1 1 calc R . .
C68 C 0.8039(4) 0.32980(12) 0.43658(9) 0.0438(7) Uani 1 1 d . . .
H68A H 0.8102 0.3607 0.4524 0.053 Uiso 1 1 calc R . .
H68B H 0.7047 0.3290 0.4231 0.053 Uiso 1 1 calc R . .
C69 C 0.8146(4) 0.28648(12) 0.46603(10) 0.0475(7) Uani 1 1 d . . .
H69A H 0.9155 0.2861 0.4786 0.057 Uiso 1 1 calc R . .
H69B H 0.8020 0.2555 0.4506 0.057 Uiso 1 1 calc R . .
C70 C 0.6967(4) 0.28891(14) 0.49968(10) 0.0563(9) Uani 1 1 d . . .
H70A H 0.7114 0.3188 0.5158 0.085 Uiso 1 1 calc R . .
H70B H 0.7062 0.2601 0.5174 0.085 Uiso 1 1 calc R . .
H70C H 0.5966 0.2894 0.4874 0.085 Uiso 1 1 calc R . .
C71 C 1.2847(3) 0.26512(10) 0.36689(8) 0.0339(6) Uani 1 1 d . . .
H71A H 1.2394 0.2387 0.3502 0.041 Uiso 1 1 calc R . .
H71B H 1.2650 0.2574 0.3959 0.041 Uiso 1 1 calc R . .
C72 C 1.4527(3) 0.26557(11) 0.35979(9) 0.0401(6) Uani 1 1 d . . .
H72A H 1.4981 0.2914 0.3771 0.048 Uiso 1 1 calc R . .
H72B H 1.4722 0.2742 0.3309 0.048 Uiso 1 1 calc R . .
C73 C 1.5284(4) 0.21689(12) 0.36916(8) 0.0416(6) Uani 1 1 d . . .
H73A H 1.6353 0.2192 0.3614 0.050 Uiso 1 1 calc R . .
H73B H 1.4821 0.1910 0.3521 0.050 Uiso 1 1 calc R . .
C74 C 1.5184(4) 0.20132(11) 0.41381(8) 0.0374(6) Uani 1 1 d . . .
H74A H 1.5457 0.2296 0.4313 0.045 Uiso 1 1 calc R . .
H74B H 1.4135 0.1923 0.4201 0.045 Uiso 1 1 calc R . .
C75 C 1.6191(4) 0.15837(12) 0.42424(8) 0.0424(7) Uani 1 1 d . . .
H75A H 1.7241 0.1671 0.4179 0.051 Uiso 1 1 calc R . .
H75B H 1.5913 0.1298 0.4071 0.051 Uiso 1 1 calc R . .
C76 C 1.6073(5) 0.14402(14) 0.46906(9) 0.0571(10) Uani 1 1 d . . .
H76A H 1.6293 0.1727 0.4862 0.086 Uiso 1 1 calc R . .
H76B H 1.6794 0.1178 0.4750 0.086 Uiso 1 1 calc R . .
H76C H 1.5057 0.1323 0.4748 0.086 Uiso 1 1 calc R . .

loop_
_atom_site_aniso_label
_atom_site_aniso_U_11
_atom_site_aniso_U_22
_atom_site_aniso_U_33
_atom_site_aniso_U_23
_atom_site_aniso_U_13
_atom_site_aniso_U_12
Co1 0.03196(16) 0.02848(16) 0.02027(13) -0.00021(13) 0.00184(14) -0.00007(14)
S1 0.0515(4) 0.0715(6) 0.0264(3) -0.0120(4) 0.0063(3) -0.0044(4)
N1 0.0421(13) 0.0321(11) 0.0231(9) -0.0057(8) 0.0039(10) -0.0008(10)
C1 0.0362(14) 0.0312(13) 0.0288(12) 0.0000(10) -0.0069(11) -0.0049(11)
S2 0.0522(5) 0.0524(5) 0.0529(5) 0.0225(4) 0.0162(4) 0.0076(4)
N2 0.0417(12) 0.0316(12) 0.0309(11) 0.0029(9) 0.0088(10) -0.0045(10)
C2 0.0409(15) 0.0321(14) 0.0374(14) -0.0008(11) 0.0002(13) 0.0049(12)
N3 0.0336(10) 0.0355(12) 0.0226(9) -0.0016(9) -0.0015(9) -0.0010(10)
C3 0.0408(15) 0.0338(14) 0.0309(12) -0.0041(11) 0.0006(12) -0.0032(12)
N4 0.0335(11) 0.0311(11) 0.0177(9) -0.0030(8) 0.0016(8) -0.0004(9)
C4 0.0451(16) 0.0426(15) 0.0288(12) -0.0063(11) -0.0006(12) -0.0104(13)
N5 0.0332(11) 0.0283(10) 0.0211(9) 0.0004(8) 0.0026(9) -0.0008(9)
C5 0.0346(13) 0.0519(16) 0.0246(11) -0.0010(12) -0.0010(11) -0.0069(14)
N6 0.0326(10) 0.0334(11) 0.0208(9) 0.0012(9) 0.0005(8) 0.0028(10)
C6 0.0321(13) 0.0434(15) 0.0222(11) -0.0032(10) 0.0005(10) 0.0007(12)
N7 0.0351(11) 0.0313(10) 0.0177(8) -0.0027(8) 0.0002(9) 0.0021(9)
C7 0.0330(13) 0.0344(13) 0.0189(10) -0.0009(9) 0.0015(10) -0.0040(11)
N8 0.0367(11) 0.0375(12) 0.0185(9) -0.0019(8) 0.0002(9) 0.0033(10)
C8 0.0298(12) 0.0294(12) 0.0218(10) 0.0011(9) 0.0001(10) -0.0040(10)
N9 0.0323(11) 0.0321(11) 0.0207(9) -0.0028(8) 0.0016(9) 0.0010(9)
C9 0.0341(13) 0.0354(14) 0.0234(11) -0.0028(10) 0.0035(10) 0.0016(11)
N10 0.0400(12) 0.0340(12) 0.0223(9) -0.0037(9) 0.0006(9) 0.0040(10)
C10 0.0383(14) 0.0376(14) 0.0211(11) -0.0046(10) 0.0023(10) -0.0009(12)
N11 0.0483(13) 0.0380(13) 0.0195(9) -0.0008(9) -0.0013(9) 0.0080(11)
C11 0.0342(12) 0.0402(14) 0.0196(10) -0.0011(10) 0.0004(10) -0.0013(11)
N12 0.0388(11) 0.0328(11) 0.0207(9) -0.0023(8) 0.0006(9) 0.0048(9)
C12 0.0358(13) 0.0349(13) 0.0202(10) 0.0024(10) -0.0006(10) -0.0002(11)
N13 0.0324(11) 0.0310(11) 0.0208(9) -0.0025(8) -0.0002(9) 0.0007(9)
C13 0.0293(11) 0.0320(13) 0.0225(10) -0.0014(10) -0.0007(10) 0.0004(10)
N14 0.0320(11) 0.0290(10) 0.0237(9) -0.0028(8) 0.0010(9) 0.0008(9)
C14 0.0345(13) 0.0368(14) 0.0219(11) -0.0010(10) -0.0003(10) 0.0058(11)
N15 0.0352(11) 0.0298(11) 0.0219(9) -0.0024(8) 0.0021(9) 0.0006(9)
C15 0.0319(12) 0.0339(14) 0.0240(11) -0.0022(10) -0.0008(10) 0.0018(11)
N16 0.0351(11) 0.0333(11) 0.0226(9) 0.0006(9) 0.0021(9) 0.0008(9)
C16 0.0484(15) 0.0367(15) 0.0214(11) -0.0041(10) 0.0006(11) 0.0092(12)
N17 0.0349(11) 0.0308(11) 0.0223(9) -0.0010(8) -0.0001(9) 0.0018(9)
C17 0.0497(17) 0.0498(18) 0.0420(15) -0.0104(13) -0.0091(15) 0.0096(16)
N18 0.0415(12) 0.0342(12) 0.0206(9) -0.0011(8) -0.0003(9) 0.0039(10)
C18 0.057(2) 0.0511(19) 0.0410(16) -0.0131(14) -0.0123(15) 0.0032(16)
C19 0.064(2) 0.0523(19) 0.0266(13) -0.0022(12) 0.0029(14) 0.0061(16)
C20 0.054(2) 0.0493(19) 0.0503(18) -0.0039(15) -0.0061(16) 0.0012(16)
C21 0.086(3) 0.053(2) 0.0453(18) 0.0041(15) 0.006(2) 0.014(2)
C22 0.0483(16) 0.0404(15) 0.0216(11) -0.0001(11) -0.0036(12) 0.0116(13)
C23 0.0469(16) 0.0435(16) 0.0274(12) 0.0015(12) -0.0033(12) 0.0077(14)
C24 0.0490(16) 0.0421(16) 0.0278(12) 0.0019(11) -0.0040(12) 0.0077(13)
C25 0.0477(17) 0.0492(18) 0.0296(13) 0.0014(12) -0.0049(13) 0.0030(14)
C26 0.0501(18) 0.0453(17) 0.0395(15) 0.0018(14) -0.0023(14) 0.0007(14)
C27 0.054(2) 0.056(2) 0.059(2) 0.0016(17) -0.0001(17) -0.0032(17)
C28 0.0357(13) 0.0360(13) 0.0267(11) -0.0042(10) -0.0014(11) 0.0041(12)
C29 0.0384(15) 0.0432(16) 0.0372(14) 0.0015(12) -0.0017(13) 0.0072(13)
C30 0.0411(16) 0.0404(16) 0.0469(16) 0.0059(13) -0.0023(14) 0.0023(13)
C31 0.0568(19) 0.0469(18) 0.0476(17) 0.0058(15) -0.0011(16) 0.0061(16)
C32 0.061(2) 0.062(2) 0.0482(18) -0.0070(17) 0.0044(17) -0.0079(18)
C33 0.061(2) 0.0475(19) 0.080(3) -0.0074(18) 0.018(2) -0.0094(18)
C34 0.0354(13) 0.0345(13) 0.0218(11) -0.0027(10) 0.0000(10) -0.0008(11)
C35 0.0362(13) 0.0405(14) 0.0271(11) -0.0060(11) 0.0009(12) -0.0047(12)
C36 0.0395(15) 0.0447(15) 0.0257(11) -0.0022(11) 0.0043(11) -0.0079(12)
C37 0.0373(15) 0.0465(16) 0.0251(12) -0.0036(11) 0.0013(11) 0.0008(12)
C38 0.0592(18) 0.0466(17) 0.0259(12) -0.0054(11) 0.0030(14) -0.0046(15)
C39 0.0578(19) 0.0522(18) 0.0300(13) -0.0070(12) 0.0005(14) -0.0059(16)
C40 0.0406(14) 0.0360(13) 0.0228(10) 0.0001(10) -0.0004(11) 0.0013(12)
C41 0.0509(16) 0.0378(15) 0.0208(11) 0.0008(10) 0.0049(11) 0.0029(13)
C42 0.0517(16) 0.0342(14) 0.0260(11) 0.0027(11) 0.0109(12) -0.0010(14)
C43 0.0384(13) 0.0297(13) 0.0278(12) -0.0042(10) 0.0066(11) -0.0018(11)
C44 0.0338(13) 0.0311(13) 0.0216(11) -0.0006(9) 0.0020(10) 0.0041(10)
C45 0.0354(13) 0.0312(13) 0.0189(10) 0.0017(9) 0.0054(10) 0.0019(11)
C46 0.0347(13) 0.0405(15) 0.0234(11) -0.0025(11) 0.0004(11) -0.0007(12)
C47 0.0366(13) 0.0503(17) 0.0251(11) 0.0011(11) -0.0019(12) 0.0076(13)
C48 0.0445(16) 0.0373(15) 0.0283(12) 0.0025(11) -0.0022(12) 0.0108(13)
C49 0.0430(15) 0.0316(14) 0.0281(12) 0.0010(10) 0.0013(12) 0.0046(12)
C50 0.0269(11) 0.0299(13) 0.0256(11) -0.0018(10) 0.0023(10) -0.0026(10)
C51 0.0293(12) 0.0325(13) 0.0233(11) -0.0023(10) 0.0006(10) -0.0009(10)
C52 0.0295(11) 0.0361(13) 0.0214(10) 0.0012(10) 0.0035(9) -0.0034(11)
C53 0.0368(14) 0.0312(13) 0.0273(11) -0.0009(10) 0.0011(11) 0.0005(11)
C54 0.0357(13) 0.0362(13) 0.0312(12) -0.0038(12) -0.0002(12) -0.0012(11)
C55 0.0395(15) 0.0364(14) 0.0296(12) -0.0044(11) 0.0023(12) 0.0034(12)
C56 0.0408(15) 0.0410(15) 0.0337(13) -0.0058(11) 0.0014(13) -0.0009(13)
C57 0.0485(16) 0.0448(16) 0.0345(13) -0.0014(12) -0.0016(14) 0.0002(14)
C58 0.064(2) 0.0534(19) 0.0333(14) 0.0018(14) -0.0053(15) 0.0045(17)
C59 0.0338(13) 0.0313(12) 0.0254(11) -0.0001(10) -0.0035(10) 0.0013(10)
C60 0.0355(13) 0.0361(14) 0.0274(12) 0.0008(11) 0.0002(11) -0.0003(11)
C61 0.0391(15) 0.0444(15) 0.0248(11) -0.0011(11) -0.0006(11) 0.0048(12)
C62 0.0414(15) 0.0427(15) 0.0260(12) 0.0014(11) 0.0002(12) 0.0035(12)
C63 0.0521(17) 0.0354(14) 0.0302(13) -0.0006(11) -0.0051(13) 0.0072(13)
C64 0.072(2) 0.0446(18) 0.0376(15) 0.0067(13) 0.0026(16) -0.0079(17)
C65 0.0466(15) 0.0391(15) 0.0196(11) -0.0029(10) -0.0006(11) 0.0003(13)
C66 0.0471(15) 0.0413(15) 0.0208(11) -0.0028(11) -0.0001(11) 0.0036(13)
C67 0.0467(16) 0.0479(18) 0.0268(12) -0.0042(12) -0.0037(12) 0.0022(13)
C68 0.0449(16) 0.0506(19) 0.0358(14) -0.0058(13) -0.0013(13) -0.0006(14)
C69 0.0496(18) 0.0462(18) 0.0466(17) 0.0005(14) 0.0037(15) -0.0078(15)
C70 0.061(2) 0.061(2) 0.0468(17) 0.0032(16) 0.0112(17) -0.0178(18)
C71 0.0395(14) 0.0383(14) 0.0239(11) 0.0037(11) -0.0005(11) 0.0012(12)
C72 0.0394(15) 0.0486(17) 0.0324(13) 0.0065(12) 0.0005(12) 0.0000(13)
C73 0.0398(14) 0.0544(17) 0.0307(12) 0.0039(12) 0.0036(13) 0.0058(15)
C74 0.0440(15) 0.0424(15) 0.0257(11) -0.0012(11) -0.0006(12) 0.0047(13)
C75 0.0543(18) 0.0464(17) 0.0266(12) -0.0017(12) -0.0042(13) 0.0103(15)
C76 0.085(3) 0.057(2) 0.0301(14) 0.0011(14) -0.0033(16) 0.026(2)

loop_
_atom_type_symbol
_atom_type_description
_atom_type_scat_dispersion_real
_atom_type_scat_dispersion_imag
_atom_type_scat_source
C C 0.0033 0.0016 'International Tables Vol C Tables 4.2.6.8 and 6.1.1.4'
H H 0.0000 0.0000 'International Tables Vol C Tables 4.2.6.8 and 6.1.1.4'
N N 0.0061 0.0033 'International Tables Vol C Tables 4.2.6.8 and 6.1.1.4'
S S 0.1246 0.1234 'International Tables Vol C Tables 4.2.6.8 and 6.1.1.4'
Co Co 0.3494 0.9721 'International Tables Vol C Tables 4.2.6.8 and 6.1.1.4'

loop_
_geom_angle_atom_site_label_1
_geom_angle_atom_site_label_2
_geom_angle_atom_site_label_3
_geom_angle
_geom_angle_site_symmetry_1
_geom_angle_site_symmetry_3
N1 Co1 N2 97.28(9) . .
N1 Co1 N3 92.26(9) . .
N2 Co1 N3 89.68(9) . .
N1 Co1 N6 90.72(9) . .
N2 Co1 N6 90.10(9) . .
N3 Co1 N6 177.01(8) . .
N1 Co1 N5 87.93(8) . .
N2 Co1 N5 172.07(9) . .
N3 Co1 N5 96.10(8) . .
N6 Co1 N5 83.84(8) . .
N1 Co1 N4 172.17(9) . .
N2 Co1 N4 87.74(9) . .
N3 Co1 N4 81.72(8) . .
N6 Co1 N4 95.29(8) . .
N5 Co1 N4 87.73(8) . .
C1 N1 Co1 165.0(2) . .
N1 C1 S1 178.6(3) . .
C2 N2 Co1 153.9(2) . .
N2 C2 S2 178.7(3) . .
C7 N3 C3 118.0(2) . .
C7 N3 Co1 124.11(17) . .
C3 N3 Co1 117.45(19) . .
N3 C3 C4 123.2(3) . .
N3 C3 H3 118.4 . .
C4 C3 H3 118.4 . .
C8 N4 C12 118.4(2) . .
C8 N4 Co1 125.46(16) . .
C12 N4 Co1 115.95(17) . .
C3 C4 C5 118.1(3) . .
C3 C4 H4 120.9 . .
C5 C4 H4 120.9 . .
C44 N5 C40 117.9(2) . .
C44 N5 Co1 121.96(16) . .
C40 N5 Co1 119.07(18) . .
C6 C5 C4 119.3(3) . .
C6 C5 H5 120.4 . .
C4 C5 H5 120.4 . .
C45 N6 C49 118.1(2) . .
C45 N6 Co1 123.24(18) . .
C49 N6 Co1 118.62(18) . .
C5 C6 C7 118.8(3) . .
C5 C6 H6 120.6 . .
C7 C6 H6 120.6 . .
C13 N7 C8 123.6(2) . .
C13 N7 C7 115.93(19) . .
C8 N7 C7 119.0(2) . .
N3 C7 C6 122.6(2) . .
N3 C7 N7 119.2(2) . .
C6 C7 N7 118.2(2) . .
C13 N8 C14 113.7(2) . .
N4 C8 C9 122.1(2) . .
N4 C8 N7 115.5(2) . .
C9 C8 N7 122.3(2) . .
C13 N9 C15 113.9(2) . .
C10 C9 C8 118.3(2) . .
C10 C9 H9 120.9 . .
C8 C9 H9 120.9 . .
C15 N10 C14 114.1(2) . .
C11 C10 C9 119.8(2) . .
C11 C10 H10 120.1 . .
C9 C10 H10 120.1 . .
C14 N11 C16 121.3(2) . .
C14 N11 C22 120.9(2) . .
C16 N11 C22 117.6(2) . .
C12 C11 C10 118.0(2) . .
C12 C11 H11 121.0 . .
C10 C11 H11 121.0 . .
C15 N12 C34 120.8(2) . .
C15 N12 C28 121.6(2) . .
C34 N12 C28 117.4(2) . .
N4 C12 C11 123.1(2) . .
N4 C12 H12 118.4 . .
C11 C12 H12 118.4 . .
C50 N13 C45 122.9(2) . .
C50 N13 C44 118.7(2) . .
C45 N13 C44 118.13(19) . .
N9 C13 N8 127.2(2) . .
N9 C13 N7 119.1(2) . .
N8 C13 N7 113.6(2) . .
C50 N14 C51 113.1(2) . .
N8 C14 N11 117.3(2) . .
N8 C14 N10 125.6(2) . .
N11 C14 N10 117.1(2) . .
C50 N15 C52 112.8(2) . .
N10 C15 N12 118.0(2) . .
N10 C15 N9 125.4(2) . .
N12 C15 N9 116.6(2) . .
C52 N16 C51 114.8(2) . .
N11 C16 C17 112.2(2) . .
N11 C16 H16A 109.2 . .
C17 C16 H16A 109.2 . .
N11 C16 H16B 109.2 . .
C17 C16 H16B 109.2 . .
H16A C16 H16B 107.9 . .
C51 N17 C53 120.9(2) . .
C51 N17 C59 119.7(2) . .
C53 N17 C59 119.1(2) . .
C16 C17 C18 113.0(3) . .
C16 C17 H17A 109.0 . .
C18 C17 H17A 109.0 . .
C16 C17 H17B 109.0 . .
C18 C17 H17B 109.0 . .
H17A C17 H17B 107.8 . .
C52 N18 C71 119.7(2) . .
C52 N18 C65 121.7(2) . .
C71 N18 C65 117.6(2) . .
C19 C18 C17 115.1(3) . .
C19 C18 H18A 108.5 . .
C17 C18 H18A 108.5 . .
C19 C18 H18B 108.5 . .
C17 C18 H18B 108.5 . .
H18A C18 H18B 107.5 . .
C18 C19 C20 114.2(3) . .
C18 C19 H19A 108.7 . .
C20 C19 H19A 108.7 . .
C18 C19 H19B 108.7 . .
C20 C19 H19B 108.7 . .
H19A C19 H19B 107.6 . .
C21 C20 C19 113.5(3) . .
C21 C20 H20A 108.9 . .
C19 C20 H20A 108.9 . .
C21 C20 H20B 108.9 . .
C19 C20 H20B 108.9 . .
H20A C20 H20B 107.7 . .
C20 C21 H21A 109.5 . .
C20 C21 H21B 109.5 . .
H21A C21 H21B 109.5 . .
C20 C21 H21C 109.5 . .
H21A C21 H21C 109.5 . .
H21B C21 H21C 109.5 . .
N11 C22 C23 111.8(2) . .
N11 C22 H22A 109.3 . .
C23 C22 H22A 109.3 . .
N11 C22 H22B 109.3 . .
C23 C22 H22B 109.3 . .
H22A C22 H22B 107.9 . .
C22 C23 C24 113.7(2) . .
C22 C23 H23A 108.8 . .
C24 C23 H23A 108.8 . .
C22 C23 H23B 108.8 . .
C24 C23 H23B 108.8 . .
H23A C23 H23B 107.7 . .
C25 C24 C23 112.6(3) . .
C25 C24 H24A 109.1 . .
C23 C24 H24A 109.1 . .
C25 C24 H24B 109.1 . .
C23 C24 H24B 109.1 . .
H24A C24 H24B 107.8 . .
C24 C25 C26 114.0(3) . .
C24 C25 H25A 108.8 . .
C26 C25 H25A 108.8 . .
C24 C25 H25B 108.8 . .
C26 C25 H25B 108.8 . .
H25A C25 H25B 107.7 . .
C27 C26 C25 112.8(3) . .
C27 C26 H26A 109.0 . .
C25 C26 H26A 109.0 . .
C27 C26 H26B 109.0 . .
C25 C26 H26B 109.0 . .
H26A C26 H26B 107.8 . .
C26 C27 H27A 109.5 . .
C26 C27 H27B 109.5 . .
H27A C27 H27B 109.5 . .
C26 C27 H27C 109.5 . .
H27A C27 H27C 109.5 . .
H27B C27 H27C 109.5 . .
N12 C28 C29 113.5(2) . .
N12 C28 H28A 108.9 . .
C29 C28 H28A 108.9 . .
N12 C28 H28B 108.9 . .
C29 C28 H28B 108.9 . .
H28A C28 H28B 107.7 . .
C28 C29 C30 113.4(2) . .
C28 C29 H29A 108.9 . .
C30 C29 H29A 108.9 . .
C28 C29 H29B 108.9 . .
C30 C29 H29B 108.9 . .
H29A C29 H29B 107.7 . .
C29 C30 C31 113.6(3) . .
C29 C30 H30A 108.8 . .
C31 C30 H30A 108.8 . .
C29 C30 H30B 108.8 . .
C31 C30 H30B 108.8 . .
H30A C30 H30B 107.7 . .
C32 C31 C30 114.9(3) . .
C32 C31 H31A 108.5 . .
C30 C31 H31A 108.5 . .
C32 C31 H31B 108.5 . .
C30 C31 H31B 108.5 . .
H31A C31 H31B 107.5 . .
C31 C32 C33 111.7(3) . .
C31 C32 H32A 109.3 . .
C33 C32 H32A 109.3 . .
C31 C32 H32B 109.3 . .
C33 C32 H32B 109.3 . .
H32A C32 H32B 107.9 . .
C32 C33 H33A 109.5 . .
C32 C33 H33B 109.5 . .
H33A C33 H33B 109.5 . .
C32 C33 H33C 109.5 . .
H33A C33 H33C 109.5 . .
H33B C33 H33C 109.5 . .
N12 C34 C35 113.7(2) . .
N12 C34 H34A 108.8 . .
C35 C34 H34A 108.8 . .
N12 C34 H34B 108.8 . .
C35 C34 H34B 108.8 . .
H34A C34 H34B 107.7 . .
C34 C35 C36 111.7(2) . .
C34 C35 H35A 109.3 . .
C36 C35 H35A 109.3 . .
C34 C35 H35B 109.3 . .
C36 C35 H35B 109.3 . .
H35A C35 H35B 107.9 . .
C37 C36 C35 114.9(2) . .
C37 C36 H36A 108.6 . .
C35 C36 H36A 108.6 . .
C37 C36 H36B 108.6 . .
C35 C36 H36B 108.6 . .
H36A C36 H36B 107.5 . .
C36 C37 C38 113.2(2) . .
C36 C37 H37A 108.9 . .
C38 C37 H37A 108.9 . .
C36 C37 H37B 108.9 . .
C38 C37 H37B 108.9 . .
H37A C37 H37B 107.7 . .
C39 C38 C37 113.2(3) . .
C39 C38 H38A 108.9 . .
C37 C38 H38A 108.9 . .
C39 C38 H38B 108.9 . .
C37 C38 H38B 108.9 . .
H38A C38 H38B 107.7 . .
C38 C39 H39A 109.5 . .
C38 C39 H39B 109.5 . .
H39A C39 H39B 109.5 . .
C38 C39 H39C 109.5 . .
H39A C39 H39C 109.5 . .
H39B C39 H39C 109.5 . .
N5 C40 C41 122.5(3) . .
N5 C40 H40 118.7 . .
C41 C40 H40 118.7 . .
C42 C41 C40 119.0(2) . .
C42 C41 H41 120.5 . .
C40 C41 H41 120.5 . .
C41 C42 C43 119.1(3) . .
C41 C42 H42 120.4 . .
C43 C42 H42 120.4 . .
C42 C43 C44 118.2(3) . .
C42 C43 H43 120.9 . .
C44 C43 H43 120.9 . .
N5 C44 C43 123.1(2) . .
N5 C44 N13 117.0(2) . .
C43 C44 N13 119.8(2) . .
N6 C45 C46 122.6(2) . .
N6 C45 N13 116.6(2) . .
C46 C45 N13 120.7(2) . .
C47 C46 C45 118.4(3) . .
C47 C46 H46 120.8 . .
C45 C46 H46 120.8 . .
C46 C47 C48 119.0(3) . .
C46 C47 H47 120.5 . .
C48 C47 H47 120.5 . .
C49 C48 C47 118.9(3) . .
C49 C48 H48 120.6 . .
C47 C48 H48 120.6 . .
N6 C49 C48 122.9(3) . .
N6 C49 H49 118.5 . .
C48 C49 H49 118.5 . .
N14 C50 N15 128.5(2) . .
N14 C50 N13 115.5(2) . .
N15 C50 N13 115.9(2) . .
N16 C51 N17 117.9(2) . .
N16 C51 N14 124.8(2) . .
N17 C51 N14 117.3(2) . .
N16 C52 N15 125.5(2) . .
N16 C52 N18 118.3(2) . .
N15 C52 N18 116.2(2) . .
N17 C53 C54 114.7(2) . .
N17 C53 H53A 108.6 . .
C54 C53 H53A 108.6 . .
N17 C53 H53B 108.6 . .
C54 C53 H53B 108.6 . .
H53A C53 H53B 107.6 . .
C53 C54 C55 112.1(2) . .
C53 C54 H54A 109.2 . .
C55 C54 H54A 109.2 . .
C53 C54 H54B 109.2 . .
C55 C54 H54B 109.2 . .
H54A C54 H54B 107.9 . .
C56 C55 C54 116.5(2) . .
C56 C55 H55A 108.2 . .
C54 C55 H55A 108.2 . .
C56 C55 H55B 108.2 . .
C54 C55 H55B 108.2 . .
H55A C55 H55B 107.3 . .
C57 C56 C55 114.2(3) . .
C57 C56 H56A 108.7 . .
C55 C56 H56A 108.7 . .
C57 C56 H56B 108.7 . .
C55 C56 H56B 108.7 . .
H56A C56 H56B 107.6 . .
C56 C57 C58 112.6(3) . .
C56 C57 H57A 109.1 . .
C58 C57 H57A 109.1 . .
C56 C57 H57B 109.1 . .
C58 C57 H57B 109.1 . .
H57A C57 H57B 107.8 . .
C57 C58 H58A 109.5 . .
C57 C58 H58B 109.5 . .
H58A C58 H58B 109.5 . .
C57 C58 H58C 109.5 . .
H58A C58 H58C 109.5 . .
H58B C58 H58C 109.5 . .
N17 C59 C60 115.0(2) . .
N17 C59 H59A 108.5 . .
C60 C59 H59A 108.5 . .
N17 C59 H59B 108.5 . .
C60 C59 H59B 108.5 . .
H59A C59 H59B 107.5 . .
C59 C60 C61 110.0(2) . .
C59 C60 H60A 109.7 . .
C61 C60 H60A 109.7 . .
C59 C60 H60B 109.7 . .
C61 C60 H60B 109.7 . .
H60A C60 H60B 108.2 . .
C62 C61 C60 114.9(2) . .
C62 C61 H61A 108.5 . .
C60 C61 H61A 108.5 . .
C62 C61 H61B 108.5 . .
C60 C61 H61B 108.5 . .
H61A C61 H61B 107.5 . .
C63 C62 C61 114.5(2) . .
C63 C62 H62A 108.6 . .
C61 C62 H62A 108.6 . .
C63 C62 H62B 108.6 . .
C61 C62 H62B 108.6 . .
H62A C62 H62B 107.6 . .
C62 C63 C64 112.0(2) . .
C62 C63 H63A 109.2 . .
C64 C63 H63A 109.2 . .
C62 C63 H63B 109.2 . .
C64 C63 H63B 109.2 . .
H63A C63 H63B 107.9 . .
C63 C64 H64A 109.5 . .
C63 C64 H64B 109.5 . .
H64A C64 H64B 109.5 . .
C63 C64 H64C 109.5 . .
H64A C64 H64C 109.5 . .
H64B C64 H64C 109.5 . .
N18 C65 C66 113.6(2) . .
N18 C65 H65A 108.8 . .
C66 C65 H65A 108.8 . .
N18 C65 H65B 108.8 . .
C66 C65 H65B 108.8 . .
H65A C65 H65B 107.7 . .
C65 C66 C67 114.2(2) . .
C65 C66 H66A 108.7 . .
C67 C66 H66A 108.7 . .
C65 C66 H66B 108.7 . .
C67 C66 H66B 108.7 . .
H66A C66 H66B 107.6 . .
C66 C67 C68 113.2(2) . .
C66 C67 H67A 108.9 . .
C68 C67 H67A 108.9 . .
C66 C67 H67B 108.9 . .
C68 C67 H67B 108.9 . .
H67A C67 H67B 107.8 . .
C69 C68 C67 114.1(3) . .
C69 C68 H68A 108.7 . .
C67 C68 H68A 108.7 . .
C69 C68 H68B 108.7 . .
C67 C68 H68B 108.7 . .
H68A C68 H68B 107.6 . .
C68 C69 C70 112.3(3) . .
C68 C69 H69A 109.1 . .
C70 C69 H69A 109.1 . .
C68 C69 H69B 109.1 . .
C70 C69 H69B 109.1 . .
H69A C69 H69B 107.9 . .
C69 C70 H70A 109.5 . .
C69 C70 H70B 109.5 . .
H70A C70 H70B 109.5 . .
C69 C70 H70C 109.5 . .
H70A C70 H70C 109.5 . .
H70B C70 H70C 109.5 . .
N18 C71 C72 113.2(2) . .
N18 C71 H71A 108.9 . .
C72 C71 H71A 108.9 . .
N18 C71 H71B 108.9 . .
C72 C71 H71B 108.9 . .
H71A C71 H71B 107.8 . .
C71 C72 C73 113.7(3) . .
C71 C72 H72A 108.8 . .
C73 C72 H72A 108.8 . .
C71 C72 H72B 108.8 . .
C73 C72 H72B 108.8 . .
H72A C72 H72B 107.7 . .
C72 C73 C74 114.2(2) . .
C72 C73 H73A 108.7 . .
C74 C73 H73A 108.7 . .
C72 C73 H73B 108.7 . .
C74 C73 H73B 108.7 . .
H73A C73 H73B 107.6 . .
C75 C74 C73 113.4(2) . .
C75 C74 H74A 108.9 . .
C73 C74 H74A 108.9 . .
C75 C74 H74B 108.9 . .
C73 C74 H74B 108.9 . .
H74A C74 H74B 107.7 . .
C74 C75 C76 112.0(3) . .
C74 C75 H75A 109.2 . .
C76 C75 H75A 109.2 . .
C74 C75 H75B 109.2 . .
C76 C75 H75B 109.2 . .
H75A C75 H75B 107.9 . .
C75 C76 H76A 109.5 . .
C75 C76 H76B 109.5 . .
H76A C76 H76B 109.5 . .
C75 C76 H76C 109.5 . .
H76A C76 H76C 109.5 . .
H76B C76 H76C 109.5 . .

loop_
_geom_bond_atom_site_label_1
_geom_bond_atom_site_label_2
_geom_bond_distance
_geom_bond_site_symmetry_2
Co1 N1 2.074(2) .
Co1 N2 2.085(2) .
Co1 N3 2.123(2) .
Co1 N6 2.157(2) .
Co1 N5 2.161(2) .
Co1 N4 2.174(2) .
S1 C1 1.633(3) .
N1 C1 1.159(3) .
S2 C2 1.623(3) .
N2 C2 1.161(4) .
N3 C7 1.318(3) .
N3 C3 1.353(3) .
C3 C4 1.371(4) .
C3 H3 0.9500 .
N4 C8 1.331(3) .
N4 C12 1.350(3) .
C4 C5 1.388(4) .
C4 H4 0.9500 .
N5 C44 1.336(3) .
N5 C40 1.342(3) .
C5 C6 1.371(4) .
C5 H5 0.9500 .
N6 C45 1.327(3) .
N6 C49 1.351(3) .
C6 C7 1.396(4) .
C6 H6 0.9500 .
N7 C13 1.415(3) .
N7 C8 1.429(3) .
N7 C7 1.442(3) .
N8 C13 1.335(3) .
N8 C14 1.345(3) .
C8 C9 1.397(3) .
N9 C13 1.321(3) .
N9 C15 1.356(3) .
C9 C10 1.393(3) .
C9 H9 0.9500 .
N10 C15 1.341(3) .
N10 C14 1.349(3) .
C10 C11 1.378(4) .
C10 H10 0.9500 .
N11 C14 1.349(3) .
N11 C16 1.459(3) .
N11 C22 1.471(4) .
C11 C12 1.379(4) .
C11 H11 0.9500 .
N12 C15 1.348(3) .
N12 C34 1.463(3) .
N12 C28 1.466(3) .
C12 H12 0.9500 .
N13 C50 1.401(3) .
N13 C45 1.424(3) .
N13 C44 1.435(3) .
N14 C50 1.319(3) .
N14 C51 1.361(3) .
N15 C50 1.326(3) .
N15 C52 1.354(3) .
N16 C52 1.338(3) .
N16 C51 1.341(3) .
C16 C17 1.509(5) .
C16 H16A 0.9900 .
C16 H16B 0.9900 .
N17 C51 1.343(3) .
N17 C53 1.462(3) .
N17 C59 1.468(3) .
C17 C18 1.525(4) .
C17 H17A 0.9900 .
C17 H17B 0.9900 .
N18 C52 1.356(3) .
N18 C71 1.461(3) .
N18 C65 1.461(3) .
C18 C19 1.518(5) .
C18 H18A 0.9900 .
C18 H18B 0.9900 .
C19 C20 1.524(5) .
C19 H19A 0.9900 .
C19 H19B 0.9900 .
C20 C21 1.507(5) .
C20 H20A 0.9900 .
C20 H20B 0.9900 .
C21 H21A 0.9800 .
C21 H21B 0.9800 .
C21 H21C 0.9800 .
C22 C23 1.513(4) .
C22 H22A 0.9900 .
C22 H22B 0.9900 .
C23 C24 1.523(4) .
C23 H23A 0.9900 .
C23 H23B 0.9900 .
C24 C25 1.514(5) .
C24 H24A 0.9900 .
C24 H24B 0.9900 .
C25 C26 1.530(4) .
C25 H25A 0.9900 .
C25 H25B 0.9900 .
C26 C27 1.517(5) .
C26 H26A 0.9900 .
C26 H26B 0.9900 .
C27 H27A 0.9800 .
C27 H27B 0.9800 .
C27 H27C 0.9800 .
C28 C29 1.517(4) .
C28 H28A 0.9900 .
C28 H28B 0.9900 .
C29 C30 1.521(4) .
C29 H29A 0.9900 .
C29 H29B 0.9900 .
C30 C31 1.531(5) .
C30 H30A 0.9900 .
C30 H30B 0.9900 .
C31 C32 1.507(5) .
C31 H31A 0.9900 .
C31 H31B 0.9900 .
C32 C33 1.527(5) .
C32 H32A 0.9900 .
C32 H32B 0.9900 .
C33 H33A 0.9800 .
C33 H33B 0.9800 .
C33 H33C 0.9800 .
C34 C35 1.524(4) .
C34 H34A 0.9900 .
C34 H34B 0.9900 .
C35 C36 1.541(3) .
C35 H35A 0.9900 .
C35 H35B 0.9900 .
C36 C37 1.517(4) .
C36 H36A 0.9900 .
C36 H36B 0.9900 .
C37 C38 1.524(4) .
C37 H37A 0.9900 .
C37 H37B 0.9900 .
C38 C39 1.523(4) .
C38 H38A 0.9900 .
C38 H38B 0.9900 .
C39 H39A 0.9800 .
C39 H39B 0.9800 .
C39 H39C 0.9800 .
C40 C41 1.385(4) .
C40 H40 0.9500 .
C41 C42 1.377(4) .
C41 H41 0.9500 .
C42 C43 1.387(4) .
C42 H42 0.9500 .
C43 C44 1.387(4) .
C43 H43 0.9500 .
C45 C46 1.402(4) .
C46 C47 1.384(4) .
C46 H46 0.9500 .
C47 C48 1.387(4) .
C47 H47 0.9500 .
C48 C49 1.371(4) .
C48 H48 0.9500 .
C49 H49 0.9500 .
C53 C54 1.514(4) .
C53 H53A 0.9900 .
C53 H53B 0.9900 .
C54 C55 1.527(4) .
C54 H54A 0.9900 .
C54 H54B 0.9900 .
C55 C56 1.524(4) .
C55 H55A 0.9900 .
C55 H55B 0.9900 .
C56 C57 1.512(4) .
C56 H56A 0.9900 .
C56 H56B 0.9900 .
C57 C58 1.537(4) .
C57 H57A 0.9900 .
C57 H57B 0.9900 .
C58 H58A 0.9800 .
C58 H58B 0.9800 .
C58 H58C 0.9800 .
C59 C60 1.523(4) .
C59 H59A 0.9900 .
C59 H59B 0.9900 .
C60 C61 1.535(3) .
C60 H60A 0.9900 .
C60 H60B 0.9900 .
C61 C62 1.528(4) .
C61 H61A 0.9900 .
C61 H61B 0.9900 .
C62 C63 1.516(4) .
C62 H62A 0.9900 .
C62 H62B 0.9900 .
C63 C64 1.519(4) .
C63 H63A 0.9900 .
C63 H63B 0.9900 .
C64 H64A 0.9800 .
C64 H64B 0.9800 .
C64 H64C 0.9800 .
C65 C66 1.517(4) .
C65 H65A 0.9900 .
C65 H65B 0.9900 .
C66 C67 1.522(4) .
C66 H66A 0.9900 .
C66 H66B 0.9900 .
C67 C68 1.533(4) .
C67 H67A 0.9900 .
C67 H67B 0.9900 .
C68 C69 1.526(4) .
C68 H68A 0.9900 .
C68 H68B 0.9900 .
C69 C70 1.526(5) .
C69 H69A 0.9900 .
C69 H69B 0.9900 .
C70 H70A 0.9800 .
C70 H70B 0.9800 .
C70 H70C 0.9800 .
C71 C72 1.517(4) .
C71 H71A 0.9900 .
C71 H71B 0.9900 .
C72 C73 1.519(4) .
C72 H72A 0.9900 .
C72 H72B 0.9900 .
C73 C74 1.525(4) .
C73 H73A 0.9900 .
C73 H73B 0.9900 .
C74 C75 1.514(4) .
C74 H74A 0.9900 .
C74 H74B 0.9900 .
C75 C76 1.523(4) .
C75 H75A 0.9900 .
C75 H75B 0.9900 .
C76 H76A 0.9800 .
C76 H76B 0.9800 .
C76 H76C 0.9800 .
